data_7233519
loop_
_publ_author_name
'Rajeswara Rao M'
'Chia-Wei Liao'
'Shih-Sheng Sun'

_publ_section_title
;
 Structurally simple thienodipyrandione-containing reversible fluorescent
 switching piezo- and acido-chromic materials
;
_journal_name_full 'Journal of Materials Chemistry C'
_journal_page_first 6386
_journal_page_last 6394
_journal_paper_doi 10.1039/C3TC31504E
_journal_volume 1
_journal_year 2013
_chemical_formula_moiety 'C40 H26 O5 S2'
_chemical_formula_sum 'C40 H26 O5 S2'
_chemical_formula_weight 650.73
_space_group_IT_number 15
_space_group_name_Hall '-C 2yc'
_space_group_name_H-M_alt 'C 1 2/c 1'
_symmetry_cell_setting monoclinic
_symmetry_space_group_name_Hall '-C 2yc'
_symmetry_space_group_name_H-M 'C 1 2/c 1'
_atom_sites_solution_hydrogens geom
_atom_sites_solution_primary direct
_atom_sites_solution_secondary difmap
_cell_angle_alpha 90
_cell_angle_beta 94.100(12)
_cell_angle_gamma 90
_cell_formula_units_Z 8
_cell_length_a 36.933(5)
_cell_length_b 13.5190(17)
_cell_length_c 11.8390(13)
_cell_measurement_reflns_used 1019
_cell_measurement_temperature 100.00(10)
_cell_measurement_theta_max 29.8414
_cell_measurement_theta_min 3.1426
_cell_volume 5896.1(13)
_computing_cell_refinement
;
CrysAlisPro, Oxford Diffraction Ltd.,
Version 1.171.34.40 (release 27-08-2010 CrysAlis171 .NET)
(compiled Aug 27 2010,11:50:40)
;
_computing_data_collection
;
CrysAlisPro, Oxford Diffraction Ltd.,
Version 1.171.34.40 (release 27-08-2010 CrysAlis171 .NET)
(compiled Aug 27 2010,11:50:40)
;
_computing_data_reduction
;
CrysAlisPro, Oxford Diffraction Ltd.,
Version 1.171.34.40 (release 27-08-2010 CrysAlis171 .NET)
(compiled Aug 27 2010,11:50:40)
;
_computing_molecular_graphics 'Ortep-3 for Windows (Farrugia, 1997)'
_computing_publication_material 'WinGX publication routines (Farrugia, 1999)'
_computing_structure_refinement 'SHELXL-97 (Sheldrick, 1997)'
_computing_structure_solution 'SHELXS-97 (Sheldrick, 1997)'
_diffrn_ambient_temperature 100.00(10)
_diffrn_detector_area_resol_mean 10.4875
_diffrn_measured_fraction_theta_full 0.998
_diffrn_measured_fraction_theta_max 0.916
_diffrn_measurement_device_type 'Xcalibur, Atlas, Gemini'
_diffrn_measurement_method '\w scans'
_diffrn_orient_matrix_UB_11 0.0122551
_diffrn_orient_matrix_UB_12 -0.0024451
_diffrn_orient_matrix_UB_13 0.0488247
_diffrn_orient_matrix_UB_21 -0.0148205
_diffrn_orient_matrix_UB_22 -0.0014324
_diffrn_orient_matrix_UB_23 0.0348746
_diffrn_orient_matrix_UB_31 -0.0001745
_diffrn_orient_matrix_UB_32 -0.0523709
_diffrn_orient_matrix_UB_33 -0.0033021
_diffrn_radiation_monochromator graphite
_diffrn_radiation_type MoK\a
_diffrn_radiation_wavelength 0.71073
_diffrn_reflns_av_R_equivalents 0.1992
_diffrn_reflns_av_unetI/netI 0.2434
_diffrn_reflns_limit_h_max 51
_diffrn_reflns_limit_h_min -50
_diffrn_reflns_limit_k_max 19
_diffrn_reflns_limit_k_min -18
_diffrn_reflns_limit_l_max 16
_diffrn_reflns_limit_l_min -16
_diffrn_reflns_number 36817
_diffrn_reflns_theta_full 25
_diffrn_reflns_theta_max 30.05
_diffrn_reflns_theta_min 3.15
_exptl_absorpt_coefficient_mu 0.231
_exptl_absorpt_correction_T_max 1
_exptl_absorpt_correction_T_min 0.85673
_exptl_absorpt_correction_type multi-scan
_exptl_absorpt_process_details
;
CrysAlisPro, Oxford Diffraction Ltd.,
Version 1.171.34.40 (release 27-08-2010 CrysAlis171 .NET)
(compiled Aug 27 2010,11:50:40)
Empirical absorption correction using spherical harmonics,
implemented in SCALE3 ABSPACK scaling algorithm.
;
_exptl_crystal_colour yellow
_exptl_crystal_density_diffrn 1.466
_exptl_crystal_density_meas ?
_exptl_crystal_density_method 'not measured'
_exptl_crystal_description plate
_exptl_crystal_F_000 2704
_exptl_crystal_size_max 0.14
_exptl_crystal_size_mid 0.1
_exptl_crystal_size_min 0.04
_refine_diff_density_max 1.243
_refine_diff_density_min -0.581
_refine_diff_density_rms 0.112
_refine_ls_extinction_method none
_refine_ls_goodness_of_fit_ref 1.013
_refine_ls_hydrogen_treatment constr
_refine_ls_matrix_type full
_refine_ls_number_parameters 426
_refine_ls_number_reflns 7925
_refine_ls_number_restraints 0
_refine_ls_restrained_S_all 1.013
_refine_ls_R_factor_all 0.2354
_refine_ls_R_factor_gt 0.0962
_refine_ls_shift/su_max 0
_refine_ls_shift/su_mean 0
_refine_ls_structure_factor_coef Fsqd
_refine_ls_weighting_details 'calc w=1/[\s^2^(Fo^2^)+(0.0828P)^2^+1.5257P] where P=(Fo^2^+2Fc^2^)/3'
_refine_ls_weighting_scheme calc
_refine_ls_wR_factor_gt 0.1762
_refine_ls_wR_factor_ref 0.2348
_reflns_number_gt 3429
_reflns_number_total 7925
_reflns_threshold_expression >2sigma(I)
_cod_data_source_file 1000002.cif
_cod_data_source_block PCOD1000002
_cod_depositor_comments
;
The following automatic conversions were performed:

data item '_exptl_crystal_density_meas' value 'not measured' was
changed to '?' -- the value is perceived as not measured.

Automatic conversion script
Id: cif_fix_values 6909 2019-04-08 15:41:33Z antanas 
;
_cod_original_cell_volume 5896.1(12)
_cod_original_sg_symbol_H-M 'C 2/c'
_cod_database_code 7233519

loop_
_symmetry_equiv_pos_as_xyz
'x, y, z'
'-x, y, -z+1/2'
'x+1/2, y+1/2, z'
'-x+1/2, y+1/2, -z+1/2'
'-x, -y, -z'
'x, -y, z-1/2'
'-x+1/2, -y+1/2, -z'
'x+1/2, -y+1/2, z-1/2'

loop_
_atom_site_label
_atom_site_type_symbol
_atom_site_fract_x
_atom_site_fract_y
_atom_site_fract_z
_atom_site_U_iso_or_equiv
_atom_site_adp_type
_atom_site_occupancy
_atom_site_symmetry_multiplicity
_atom_site_calc_flag
_atom_site_refinement_flags
_atom_site_disorder_assembly
_atom_site_disorder_group
S1 S 0.25570(3) 0.37459(9) 0.06792(10) 0.0195(3) Uani 1 1 d . . .
S2 S 0.30092(3) 0.13711(10) -0.33431(10) 0.0228(3) Uani 1 1 d . . .
O1 O 0.30509(9) 0.1830(3) -0.2192(3) 0.0297(9) Uani 1 1 d . . .
O3 O 0.30362(9) 0.4396(3) -0.3066(3) 0.0271(9) Uani 1 1 d . . .
O4 O 0.34307(9) 0.3995(2) -0.1658(3) 0.0197(8) Uani 1 1 d . . .
O9 O 0.22716(9) 0.3983(3) -0.3484(3) 0.0246(8) Uani 1 1 d . . .
O10 O 0.18166(8) 0.3917(2) -0.2390(3) 0.0189(7) Uani 1 1 d . . .
C1 C 0.29062(13) 0.3856(3) -0.0173(4) 0.0164(10) Uani 1 1 d . . .
C2 C 0.28023(12) 0.3966(3) -0.1303(4) 0.0151(10) Uani 1 1 d . . .
C3 C 0.30726(13) 0.4131(4) -0.2102(4) 0.0199(11) Uani 1 1 d . . .
C5 C 0.35288(12) 0.3823(3) -0.0536(4) 0.0130(10) Uani 1 1 d . . .
C6 C 0.32821(12) 0.3791(3) 0.0228(4) 0.0185(11) Uani 1 1 d . . .
H6 H 0.3351 0.3727 0.0996 0.022 Uiso 1 1 calc R . .
C7 C 0.22532(13) 0.3828(3) -0.0468(4) 0.0156(10) Uani 1 1 d . . .
C8 C 0.24086(13) 0.3946(3) -0.1476(4) 0.0151(10) Uani 1 1 d . . .
C9 C 0.21850(13) 0.3964(3) -0.2520(4) 0.0173(10) Uani 1 1 d . . .
C11 C 0.16627(12) 0.3798(3) -0.1369(4) 0.0141(10) Uani 1 1 d . . .
C12 C 0.18669(13) 0.3752(3) -0.0405(4) 0.0174(10) Uani 1 1 d . . .
H12 H 0.1765 0.3673 0.0284 0.021 Uiso 1 1 calc R . .
C13 C 0.39242(12) 0.3732(3) -0.0298(3) 0.0117(9) Uani 1 1 d . . .
C14 C 0.39448(13) 0.5244(3) 0.0917(4) 0.0188(11) Uani 1 1 d . . .
H14 H 0.3694 0.5314 0.0825 0.023 Uiso 1 1 calc R . .
C15 C 0.41423(14) 0.5914(4) 0.1540(4) 0.0223(11) Uani 1 1 d . . .
H15 H 0.4026 0.6445 0.1858 0.027 Uiso 1 1 calc R . .
C16 C 0.45206(14) 0.5823(4) 0.1716(4) 0.0244(12) Uani 1 1 d . . .
H16 H 0.4652 0.6288 0.2154 0.029 Uiso 1 1 calc R . .
C17 C 0.46941(13) 0.5065(4) 0.1252(4) 0.0214(11) Uani 1 1 d . . .
H17 H 0.4945 0.5012 0.1377 0.026 Uiso 1 1 calc R . .
C18 C 0.46775(13) 0.3582(3) 0.0062(4) 0.0184(11) Uani 1 1 d . . .
H18 H 0.4929 0.3539 0.0172 0.022 Uiso 1 1 calc R . .
C19 C 0.46769(14) 0.2098(4) -0.1125(4) 0.0213(11) Uani 1 1 d . . .
H19 H 0.4929 0.206 -0.103 0.026 Uiso 1 1 calc R . .
C20 C 0.44914(14) 0.1411(4) -0.1750(4) 0.0257(12) Uani 1 1 d . . .
H20 H 0.4616 0.0909 -0.2095 0.031 Uiso 1 1 calc R . .
C21 C 0.41083(15) 0.1449(4) -0.1887(4) 0.0253(12) Uani 1 1 d . . .
H21 H 0.3981 0.0957 -0.2297 0.03 Uiso 1 1 calc R . .
C22 C 0.39265(13) 0.2189(3) -0.1427(4) 0.0179(11) Uani 1 1 d . . .
H22 H 0.3675 0.2207 -0.1535 0.022 Uiso 1 1 calc R . .
C23 C 0.41127(12) 0.4432(3) 0.0398(4) 0.0154(10) Uani 1 1 d . . .
C24 C 0.45016(13) 0.4347(3) 0.0575(4) 0.0179(11) Uani 1 1 d . . .
C25 C 0.44931(13) 0.2878(3) -0.0608(4) 0.0158(10) Uani 1 1 d . . .
C26 C 0.41084(12) 0.2944(3) -0.0784(4) 0.0156(10) Uani 1 1 d . . .
C27 C 0.12641(12) 0.3728(3) -0.1513(3) 0.0126(9) Uani 1 1 d . . .
C28 C 0.11909(13) 0.5227(3) -0.0316(4) 0.0172(10) Uani 1 1 d . . .
H28 H 0.1441 0.5294 -0.0193 0.021 Uiso 1 1 calc R . .
C29 C 0.09740(14) 0.5893(4) 0.0142(4) 0.0232(12) Uani 1 1 d . . .
H29 H 0.1076 0.6412 0.0572 0.028 Uiso 1 1 calc R . .
C30 C 0.05913(14) 0.5809(4) -0.0027(4) 0.0228(12) Uani 1 1 d . . .
H30 H 0.0443 0.6273 0.0291 0.027 Uiso 1 1 calc R . .
C31 C 0.04438(13) 0.5062(4) -0.0644(4) 0.0213(11) Uani 1 1 d . . .
H31 H 0.0192 0.5019 -0.0754 0.026 Uiso 1 1 calc R . .
C32 C 0.05096(13) 0.3563(4) -0.1766(4) 0.0183(11) Uani 1 1 d . . .
H32 H 0.0258 0.3509 -0.1851 0.022 Uiso 1 1 calc R . .
C33 C 0.05610(13) 0.2069(4) -0.2922(4) 0.0197(11) Uani 1 1 d . . .
H33 H 0.031 0.201 -0.2997 0.024 Uiso 1 1 calc R . .
C34 C 0.07621(14) 0.1402(4) -0.3423(4) 0.0237(12) Uani 1 1 d . . .
H34 H 0.0651 0.0891 -0.3844 0.028 Uiso 1 1 calc R . .
C35 C 0.11433(13) 0.1475(3) -0.3313(4) 0.0199(11) Uani 1 1 d . . .
H35 H 0.1283 0.1004 -0.3653 0.024 Uiso 1 1 calc R . .
C36 C 0.13074(13) 0.2224(3) -0.2718(4) 0.0169(10) Uani 1 1 d . . .
H36 H 0.1559 0.2263 -0.2666 0.02 Uiso 1 1 calc R . .
C37 C 0.10479(12) 0.4422(3) -0.0984(4) 0.0141(10) Uani 1 1 d . . .
C38 C 0.06612(13) 0.4336(3) -0.1132(4) 0.0161(10) Uani 1 1 d . . .
C39 C 0.07178(13) 0.2863(3) -0.2280(4) 0.0178(10) Uani 1 1 d . . .
C40 C 0.11047(12) 0.2954(3) -0.2168(4) 0.0129(10) Uani 1 1 d . . .
C41 C 0.25463(13) 0.1523(4) -0.3828(4) 0.0211(11) Uani 1 1 d . . .
H41A H 0.2395 0.1177 -0.3331 0.032 Uiso 1 1 calc R . .
H41B H 0.2507 0.1259 -0.458 0.032 Uiso 1 1 calc R . .
H41C H 0.2486 0.2213 -0.3835 0.032 Uiso 1 1 calc R . .
C42 C 0.32012(15) 0.2227(4) -0.4281(4) 0.0278(12) Uani 1 1 d . . .
H42A H 0.3097 0.287 -0.4186 0.042 Uiso 1 1 calc R . .
H42B H 0.3151 0.2011 -0.5049 0.042 Uiso 1 1 calc R . .
H42C H 0.3459 0.226 -0.4113 0.042 Uiso 1 1 calc R . .

loop_
_atom_site_aniso_label
_atom_site_aniso_U_11
_atom_site_aniso_U_22
_atom_site_aniso_U_33
_atom_site_aniso_U_23
_atom_site_aniso_U_13
_atom_site_aniso_U_12
S1 0.0150(6) 0.0309(7) 0.0122(6) 0.0006(5) -0.0006(5) 0.0001(6)
S2 0.0212(7) 0.0278(7) 0.0188(7) 0.0019(5) -0.0016(5) 0.0022(6)
O1 0.028(2) 0.045(2) 0.0161(18) -0.0028(16) -0.0036(16) -0.0057(18)
O3 0.0196(19) 0.042(2) 0.020(2) 0.0116(17) 0.0009(15) 0.0021(17)
O4 0.0183(18) 0.0252(18) 0.0151(17) 0.0025(14) -0.0024(14) -0.0017(15)
O9 0.0210(19) 0.042(2) 0.0112(18) -0.0016(15) 0.0002(15) -0.0042(16)
O10 0.0166(18) 0.0249(18) 0.0151(17) 0.0017(14) 0.0002(14) -0.0014(14)
C1 0.017(2) 0.016(2) 0.016(2) -0.002(2) 0.001(2) -0.002(2)
C2 0.014(2) 0.017(2) 0.014(2) 0.0020(19) 0.0015(19) -0.0036(19)
C3 0.013(3) 0.023(3) 0.023(3) 0.006(2) 0.002(2) 0.002(2)
C5 0.011(2) 0.018(2) 0.010(2) -0.0012(19) -0.0007(18) 0.0026(19)
C6 0.016(3) 0.020(3) 0.019(3) -0.007(2) -0.001(2) -0.002(2)
C7 0.021(3) 0.014(2) 0.012(2) -0.0023(19) 0.0002(19) 0.001(2)
C8 0.019(3) 0.014(2) 0.013(2) 0.0017(19) 0.005(2) 0.001(2)
C9 0.015(3) 0.017(2) 0.020(3) -0.003(2) 0.001(2) 0.000(2)
C11 0.016(2) 0.016(2) 0.011(2) 0.0001(19) 0.0023(19) 0.001(2)
C12 0.019(3) 0.023(3) 0.010(2) -0.002(2) -0.0021(19) 0.000(2)
C13 0.013(2) 0.015(2) 0.007(2) 0.0019(18) -0.0017(18) -0.0023(19)
C14 0.017(3) 0.023(3) 0.017(3) 0.001(2) -0.002(2) -0.003(2)
C15 0.024(3) 0.026(3) 0.018(3) -0.004(2) 0.005(2) 0.003(2)
C16 0.029(3) 0.029(3) 0.014(3) -0.004(2) -0.006(2) -0.010(2)
C17 0.014(3) 0.031(3) 0.018(3) 0.002(2) -0.005(2) -0.004(2)
C18 0.011(2) 0.027(3) 0.017(3) 0.009(2) -0.0037(19) 0.001(2)
C19 0.019(3) 0.029(3) 0.016(3) 0.009(2) 0.001(2) 0.015(2)
C20 0.035(3) 0.019(3) 0.024(3) -0.002(2) 0.005(2) 0.009(2)
C21 0.035(3) 0.023(3) 0.017(3) 0.001(2) -0.007(2) -0.001(2)
C22 0.018(3) 0.024(3) 0.012(2) 0.001(2) -0.001(2) -0.002(2)
C23 0.017(3) 0.020(2) 0.010(2) 0.0022(19) -0.0004(19) -0.004(2)
C24 0.017(3) 0.024(3) 0.012(2) 0.003(2) -0.001(2) -0.001(2)
C25 0.019(3) 0.020(2) 0.009(2) 0.005(2) 0.0022(19) 0.003(2)
C26 0.016(3) 0.022(3) 0.009(2) 0.0045(19) 0.0004(19) -0.007(2)
C27 0.011(2) 0.020(2) 0.006(2) 0.0019(19) -0.0043(17) -0.001(2)
C28 0.018(3) 0.018(2) 0.016(3) -0.001(2) 0.002(2) -0.004(2)
C29 0.027(3) 0.029(3) 0.014(3) -0.002(2) 0.003(2) 0.002(2)
C30 0.025(3) 0.023(3) 0.020(3) -0.003(2) 0.004(2) 0.006(2)
C31 0.012(3) 0.034(3) 0.017(3) 0.002(2) 0.000(2) 0.007(2)
C32 0.012(2) 0.033(3) 0.010(2) 0.005(2) -0.0018(19) 0.000(2)
C33 0.016(3) 0.029(3) 0.014(2) 0.000(2) -0.006(2) -0.004(2)
C34 0.025(3) 0.026(3) 0.020(3) -0.007(2) -0.002(2) -0.010(2)
C35 0.026(3) 0.019(3) 0.015(3) -0.006(2) 0.001(2) 0.005(2)
C36 0.012(2) 0.024(3) 0.014(2) 0.005(2) -0.0038(19) 0.001(2)
C37 0.011(2) 0.022(3) 0.010(2) 0.0024(19) 0.0005(18) -0.003(2)
C38 0.017(3) 0.020(3) 0.011(2) 0.004(2) 0.0040(19) 0.001(2)
C39 0.016(3) 0.025(3) 0.012(2) 0.001(2) -0.001(2) -0.004(2)
C40 0.015(2) 0.016(2) 0.008(2) 0.0081(18) 0.0012(18) -0.001(2)
C41 0.019(3) 0.028(3) 0.017(3) -0.004(2) 0.002(2) -0.003(2)
C42 0.030(3) 0.036(3) 0.018(3) 0.001(2) 0.000(2) -0.010(3)

loop_
_atom_type_symbol
_atom_type_description
_atom_type_scat_dispersion_real
_atom_type_scat_dispersion_imag
_atom_type_scat_source
S S 0.1246 0.1234 'International Tables Vol C Tables 4.2.6.8 and 6.1.1.4'
O O 0.0106 0.006 'International Tables Vol C Tables 4.2.6.8 and 6.1.1.4'
C C 0.0033 0.0016 'International Tables Vol C Tables 4.2.6.8 and 6.1.1.4'
H H 0 0 'International Tables Vol C Tables 4.2.6.8 and 6.1.1.4'

loop_
_geom_angle_atom_site_label_1
_geom_angle_atom_site_label_2
_geom_angle_atom_site_label_3
_geom_angle
_geom_angle_site_symmetry_1
_geom_angle_site_symmetry_3
C1 S1 C7 90.3(2) . .
O1 S2 C41 106.3(2) . .
O1 S2 C42 106.2(2) . .
C41 S2 C42 98.1(2) . .
C5 O4 C3 124.2(4) . .
C11 O10 C9 124.9(4) . .
C2 C1 C6 121.7(4) . .
C2 C1 S1 114.6(4) . .
C6 C1 S1 123.6(4) . .
C1 C2 C3 119.8(4) . .
C1 C2 C8 110.0(4) . .
C3 C2 C8 130.0(4) . .
O3 C3 O4 115.9(4) . .
O3 C3 C2 129.6(4) . .
O4 C3 C2 114.4(4) . .
C6 C5 O4 121.2(4) . .
C6 C5 C13 125.8(4) . .
O4 C5 C13 112.9(4) . .
C5 C6 C1 117.7(4) . .
C5 C6 H6 121.1 . .
C1 C6 H6 121.1 . .
C8 C7 C12 122.2(4) . .
C8 C7 S1 114.2(4) . .
C12 C7 S1 123.6(3) . .
C7 C8 C9 120.0(4) . .
C7 C8 C2 110.9(4) . .
C9 C8 C2 128.9(4) . .
O9 C9 O10 115.8(4) . .
O9 C9 C8 129.7(4) . .
O10 C9 C8 114.4(4) . .
C12 C11 O10 121.0(4) . .
C12 C11 C27 126.9(4) . .
O10 C11 C27 112.1(4) . .
C11 C12 C7 117.3(4) . .
C11 C12 H12 121.4 . .
C7 C12 H12 121.4 . .
C23 C13 C26 121.0(4) . .
C23 C13 C5 119.9(4) . .
C26 C13 C5 119.1(4) . .
C15 C14 C23 121.3(5) . .
C15 C14 H14 119.4 . .
C23 C14 H14 119.4 . .
C14 C15 C16 121.0(5) . .
C14 C15 H15 119.5 . .
C16 C15 H15 119.5 . .
C17 C16 C15 120.3(5) . .
C17 C16 H16 119.8 . .
C15 C16 H16 119.8 . .
C16 C17 C24 121.2(5) . .
C16 C17 H17 119.4 . .
C24 C17 H17 119.4 . .
C24 C18 C25 122.5(4) . .
C24 C18 H18 118.8 . .
C25 C18 H18 118.8 . .
C20 C19 C25 120.7(5) . .
C20 C19 H19 119.6 . .
C25 C19 H19 119.6 . .
C19 C20 C21 120.3(5) . .
C19 C20 H20 119.9 . .
C21 C20 H20 119.9 . .
C22 C21 C20 120.4(5) . .
C22 C21 H21 119.8 . .
C20 C21 H21 119.8 . .
C21 C22 C26 121.6(5) . .
C21 C22 H22 119.2 . .
C26 C22 H22 119.2 . .
C13 C23 C14 124.0(4) . .
C13 C23 C24 118.5(4) . .
C14 C23 C24 117.4(4) . .
C18 C24 C17 121.8(4) . .
C18 C24 C23 119.4(4) . .
C17 C24 C23 118.8(4) . .
C18 C25 C19 121.8(4) . .
C18 C25 C26 119.0(4) . .
C19 C25 C26 119.2(4) . .
C13 C26 C22 122.8(4) . .
C13 C26 C25 119.6(4) . .
C22 C26 C25 117.6(4) . .
C40 C27 C37 120.8(4) . .
C40 C27 C11 119.1(4) . .
C37 C27 C11 120.0(4) . .
C29 C28 C37 121.8(5) . .
C29 C28 H28 119.1 . .
C37 C28 H28 119.1 . .
C28 C29 C30 120.4(5) . .
C28 C29 H29 119.8 . .
C30 C29 H29 119.8 . .
C31 C30 C29 120.0(5) . .
C31 C30 H30 120 . .
C29 C30 H30 120 . .
C30 C31 C38 121.6(5) . .
C30 C31 H31 119.2 . .
C38 C31 H31 119.2 . .
C38 C32 C39 122.6(4) . .
C38 C32 H32 118.7 . .
C39 C32 H32 118.7 . .
C34 C33 C39 122.2(5) . .
C34 C33 H33 118.9 . .
C39 C33 H33 118.9 . .
C33 C34 C35 119.8(4) . .
C33 C34 H34 120.1 . .
C35 C34 H34 120.1 . .
C36 C35 C34 120.5(4) . .
C36 C35 H35 119.7 . .
C34 C35 H35 119.7 . .
C35 C36 C40 121.8(4) . .
C35 C36 H36 119.1 . .
C40 C36 H36 119.1 . .
C27 C37 C28 123.8(4) . .
C27 C37 C38 119.0(4) . .
C28 C37 C38 117.2(4) . .
C32 C38 C31 121.8(4) . .
C32 C38 C37 119.3(4) . .
C31 C38 C37 118.9(4) . .
C32 C39 C33 122.3(4) . .
C32 C39 C40 118.8(4) . .
C33 C39 C40 118.8(4) . .
C27 C40 C36 123.7(4) . .
C27 C40 C39 119.4(4) . .
C36 C40 C39 116.9(4) . .
S2 C41 H41A 109.5 . .
S2 C41 H41B 109.5 . .
H41A C41 H41B 109.5 . .
S2 C41 H41C 109.5 . .
H41A C41 H41C 109.5 . .
H41B C41 H41C 109.5 . .
S2 C42 H42A 109.5 . .
S2 C42 H42B 109.5 . .
H42A C42 H42B 109.5 . .
S2 C42 H42C 109.5 . .
H42A C42 H42C 109.5 . .
H42B C42 H42C 109.5 . .

loop_
_geom_bond_atom_site_label_1
_geom_bond_atom_site_label_2
_geom_bond_distance
_geom_bond_site_symmetry_2
S1 C1 1.700(5) .
S1 C7 1.703(5) .
S2 O1 1.496(3) .
S2 C41 1.776(5) .
S2 C42 1.785(5) .
O3 C3 1.195(5) .
O4 C5 1.371(5) .
O4 C3 1.400(6) .
O9 C9 1.207(5) .
O10 C11 1.381(5) .
O10 C9 1.382(5) .
C1 C2 1.373(6) .
C1 C6 1.438(6) .
C2 C3 1.441(6) .
C2 C8 1.454(6) .
C5 C6 1.330(6) .
C5 C13 1.473(6) .
C6 H6 0.93 .
C7 C8 1.369(6) .
C7 C12 1.438(6) .
C8 C9 1.437(6) .
C11 C12 1.323(6) .
C11 C27 1.473(6) .
C12 H12 0.93 .
C13 C23 1.406(6) .
C13 C26 1.408(6) .
C14 C15 1.350(6) .
C14 C23 1.421(6) .
C14 H14 0.93 .
C15 C16 1.403(7) .
C15 H15 0.93 .
C16 C17 1.346(7) .
C16 H16 0.93 .
C17 C24 1.417(7) .
C17 H17 0.93 .
C18 C24 1.384(6) .
C18 C25 1.387(6) .
C18 H18 0.93 .
C19 C20 1.345(7) .
C19 C25 1.417(6) .
C19 H19 0.93 .
C20 C21 1.414(7) .
C20 H20 0.93 .
C21 C22 1.342(7) .
C21 H21 0.93 .
C22 C26 1.414(6) .
C22 H22 0.93 .
C23 C24 1.441(6) .
C25 C26 1.424(6) .
C27 C40 1.406(6) .
C27 C37 1.407(6) .
C28 C29 1.345(6) .
C28 C37 1.425(6) .
C28 H28 0.93 .
C29 C30 1.418(7) .
C29 H29 0.93 .
C30 C31 1.339(7) .
C30 H30 0.93 .
C31 C38 1.418(6) .
C31 H31 0.93 .
C32 C38 1.382(6) .
C32 C39 1.387(7) .
C32 H32 0.93 .
C33 C34 1.333(7) .
C33 C39 1.416(6) .
C33 H33 0.93 .
C34 C35 1.408(7) .
C34 H34 0.93 .
C35 C36 1.352(6) .
C35 H35 0.93 .
C36 C40 1.424(6) .
C36 H36 0.93 .
C37 C38 1.431(6) .
C39 C40 1.431(6) .
C41 H41A 0.96 .
C41 H41B 0.96 .
C41 H41C 0.96 .
C42 H42A 0.96 .
C42 H42B 0.96 .
C42 H42C 0.96 .

loop_
_geom_torsion_atom_site_label_1
_geom_torsion_atom_site_label_2
_geom_torsion_atom_site_label_3
_geom_torsion_atom_site_label_4
_geom_torsion
_geom_torsion_site_symmetry_1
_geom_torsion_site_symmetry_2
_geom_torsion_site_symmetry_3
_geom_torsion_site_symmetry_4
C7 S1 C1 C2 0.7(4) . . . .
C7 S1 C1 C6 -176.1(4) . . . .
C6 C1 C2 C3 -7.1(7) . . . .
S1 C1 C2 C3 176.0(3) . . . .
C6 C1 C2 C8 176.2(4) . . . .
S1 C1 C2 C8 -0.7(5) . . . .
C5 O4 C3 O3 170.9(4) . . . .
C5 O4 C3 C2 -6.8(6) . . . .
C1 C2 C3 O3 -166.7(5) . . . .
C8 C2 C3 O3 9.2(9) . . . .
C1 C2 C3 O4 10.5(6) . . . .
C8 C2 C3 O4 -173.5(4) . . . .
C3 O4 C5 C6 -1.1(6) . . . .
C3 O4 C5 C13 -178.6(4) . . . .
O4 C5 C6 C1 5.2(6) . . . .
C13 C5 C6 C1 -177.7(4) . . . .
C2 C1 C6 C5 -1.1(7) . . . .
S1 C1 C6 C5 175.6(3) . . . .
C1 S1 C7 C8 -0.5(4) . . . .
C1 S1 C7 C12 177.6(4) . . . .
C12 C7 C8 C9 -2.0(7) . . . .
S1 C7 C8 C9 176.2(3) . . . .
C12 C7 C8 C2 -177.9(4) . . . .
S1 C7 C8 C2 0.2(5) . . . .
C1 C2 C8 C7 0.3(5) . . . .
C3 C2 C8 C7 -176.0(4) . . . .
C1 C2 C8 C9 -175.2(4) . . . .
C3 C2 C8 C9 8.6(8) . . . .
C11 O10 C9 O9 173.8(4) . . . .
C11 O10 C9 C8 -4.0(6) . . . .
C7 C8 C9 O9 -173.6(5) . . . .
C2 C8 C9 O9 1.4(8) . . . .
C7 C8 C9 O10 3.7(6) . . . .
C2 C8 C9 O10 178.8(4) . . . .
C9 O10 C11 C12 2.3(6) . . . .
C9 O10 C11 C27 -177.4(4) . . . .
O10 C11 C12 C7 -0.1(6) . . . .
C27 C11 C12 C7 179.5(4) . . . .
C8 C7 C12 C11 0.1(7) . . . .
S1 C7 C12 C11 -177.9(3) . . . .
C6 C5 C13 C23 -61.6(6) . . . .
O4 C5 C13 C23 115.6(4) . . . .
C6 C5 C13 C26 118.9(5) . . . .
O4 C5 C13 C26 -63.8(5) . . . .
C23 C14 C15 C16 -1.2(7) . . . .
C14 C15 C16 C17 0.7(8) . . . .
C15 C16 C17 C24 0.2(8) . . . .
C25 C19 C20 C21 -1.0(7) . . . .
C19 C20 C21 C22 2.4(8) . . . .
C20 C21 C22 C26 -0.9(7) . . . .
C26 C13 C23 C14 -179.9(4) . . . .
C5 C13 C23 C14 0.6(7) . . . .
C26 C13 C23 C24 2.1(6) . . . .
C5 C13 C23 C24 -177.4(4) . . . .
C15 C14 C23 C13 -177.3(4) . . . .
C15 C14 C23 C24 0.7(7) . . . .
C25 C18 C24 C17 -179.5(4) . . . .
C25 C18 C24 C23 -1.0(7) . . . .
C16 C17 C24 C18 177.8(4) . . . .
C16 C17 C24 C23 -0.7(7) . . . .
C13 C23 C24 C18 -0.2(6) . . . .
C14 C23 C24 C18 -178.4(4) . . . .
C13 C23 C24 C17 178.3(4) . . . .
C14 C23 C24 C17 0.2(6) . . . .
C24 C18 C25 C19 -179.8(4) . . . .
C24 C18 C25 C26 0.4(7) . . . .
C20 C19 C25 C18 178.5(4) . . . .
C20 C19 C25 C26 -1.7(7) . . . .
C23 C13 C26 C22 175.7(4) . . . .
C5 C13 C26 C22 -4.8(6) . . . .
C23 C13 C26 C25 -2.7(6) . . . .
C5 C13 C26 C25 176.7(4) . . . .
C21 C22 C26 C13 179.7(4) . . . .
C21 C22 C26 C25 -1.9(7) . . . .
C18 C25 C26 C13 1.4(6) . . . .
C19 C25 C26 C13 -178.4(4) . . . .
C18 C25 C26 C22 -177.0(4) . . . .
C19 C25 C26 C22 3.1(6) . . . .
C12 C11 C27 C40 -119.0(5) . . . .
O10 C11 C27 C40 60.7(5) . . . .
C12 C11 C27 C37 60.0(7) . . . .
O10 C11 C27 C37 -120.4(4) . . . .
C37 C28 C29 C30 0.2(7) . . . .
C28 C29 C30 C31 0.1(7) . . . .
C29 C30 C31 C38 0.6(7) . . . .
C39 C33 C34 C35 0.5(7) . . . .
C33 C34 C35 C36 -1.0(7) . . . .
C34 C35 C36 C40 1.0(7) . . . .
C40 C27 C37 C28 -179.6(4) . . . .
C11 C27 C37 C28 1.5(7) . . . .
C40 C27 C37 C38 -0.7(6) . . . .
C11 C27 C37 C38 -179.7(4) . . . .
C29 C28 C37 C27 177.6(4) . . . .
C29 C28 C37 C38 -1.3(7) . . . .
C39 C32 C38 C31 177.9(4) . . . .
C39 C32 C38 C37 -0.6(7) . . . .
C30 C31 C38 C32 179.8(4) . . . .
C30 C31 C38 C37 -1.7(7) . . . .
C27 C37 C38 C32 1.6(7) . . . .
C28 C37 C38 C32 -179.5(4) . . . .
C27 C37 C38 C31 -177.0(4) . . . .
C28 C37 C38 C31 1.9(6) . . . .
C38 C32 C39 C33 179.6(4) . . . .
C38 C32 C39 C40 -1.1(7) . . . .
C34 C33 C39 C32 179.4(5) . . . .
C34 C33 C39 C40 0.1(7) . . . .
C37 C27 C40 C36 -179.5(4) . . . .
C11 C27 C40 C36 -0.5(6) . . . .
C37 C27 C40 C39 -1.0(6) . . . .
C11 C27 C40 C39 177.9(4) . . . .
C35 C36 C40 C27 178.1(4) . . . .
C35 C36 C40 C39 -0.4(6) . . . .
C32 C39 C40 C27 1.9(6) . . . .
C33 C39 C40 C27 -178.7(4) . . . .
C32 C39 C40 C36 -179.5(4) . . . .
C33 C39 C40 C36 -0.2(6) . . . .
